data_1515734
loop_
_publ_author_name
'Shiraki, Saori'
'Natarajan, Arunkumar'
'Garcia-Garibay, Miguel A'

_publ_section_title
;
 The synthesis and stereospecific solid-state photodecarbonylation of
 hexasubstituted meso- and d,l-ketones.
;
_journal_issue 9
_journal_name_full
'Photochemical &amp; photobiological sciences : Official journal of the European Photochemistry Association and the European Society for Photobiology'
_journal_page_first 1480
_journal_page_last 1487
_journal_paper_doi 10.1039/c1pp05080j
_journal_volume 10
_journal_year 2011
_chemical_absolute_configuration unk
_chemical_formula_moiety 'C19 H16 N2 O'
_chemical_formula_sum 'C19 H16 N2 O'
_chemical_formula_weight 288.34
_chemical_name_systematic
;
?
;
_space_group_IT_number 4
_symmetry_cell_setting monoclinic
_symmetry_space_group_name_Hall 'P 2yb'
_symmetry_space_group_name_H-M 'P 1 21 1'
_atom_sites_solution_hydrogens geom
_atom_sites_solution_primary direct
_atom_sites_solution_secondary difmap
_audit_creation_method SHELXL-97
_cell_angle_alpha 90.00
_cell_angle_beta 104.930(3)
_cell_angle_gamma 90.00
_cell_formula_units_Z 2
_cell_length_a 8.154(2)
_cell_length_b 7.971(2)
_cell_length_c 12.393(3)
_cell_measurement_reflns_used 4571
_cell_measurement_temperature 100(2)
_cell_measurement_theta_max 28.26
_cell_measurement_theta_min 4.26
_cell_volume 778.3(3)
_computing_cell_refinement 'Bruker Smart'
_computing_data_collection 'Bruker Smart'
_computing_data_reduction 'Bruker Saint'
_computing_molecular_graphics 'Bruker Shelxtl'
_computing_publication_material 'Bruker Shelxtl'
_computing_structure_refinement 'SHELXL-97 (Sheldrick, 1997)'
_computing_structure_solution 'SHELXS-97 (Sheldrick, 1990)'
_diffrn_ambient_temperature 100(2)
_diffrn_measured_fraction_theta_full 0.990
_diffrn_measured_fraction_theta_max 0.990
_diffrn_measurement_device_type 'CCD area detector'
_diffrn_measurement_method 'Phi and Omega scans'
_diffrn_radiation_monochromator graphite
_diffrn_radiation_source 'fine-focus sealed tube'
_diffrn_radiation_type MoK\a
_diffrn_radiation_wavelength 0.71073
_diffrn_reflns_av_R_equivalents 0.0213
_diffrn_reflns_av_sigmaI/netI 0.0218
_diffrn_reflns_limit_h_max 10
_diffrn_reflns_limit_h_min -10
_diffrn_reflns_limit_k_max 10
_diffrn_reflns_limit_k_min -10
_diffrn_reflns_limit_l_max 16
_diffrn_reflns_limit_l_min -16
_diffrn_reflns_number 6915
_diffrn_reflns_theta_full 28.30
_diffrn_reflns_theta_max 28.30
_diffrn_reflns_theta_min 4.26
_exptl_absorpt_coefficient_mu 0.077
_exptl_absorpt_correction_T_max 0.9847
_exptl_absorpt_correction_T_min 0.9462
_exptl_absorpt_correction_type multi-scan
_exptl_absorpt_process_details 'Sadabs (Bruker)'
_exptl_crystal_colour colorless
_exptl_crystal_density_diffrn 1.230
_exptl_crystal_density_method 'not measured'
_exptl_crystal_description block
_exptl_crystal_F_000 304
_exptl_crystal_size_max 0.50
_exptl_crystal_size_mid 0.30
_exptl_crystal_size_min 0.20
_refine_diff_density_max 0.288
_refine_diff_density_min -0.173
_refine_diff_density_rms 0.036
_refine_ls_abs_structure_details 'Flack H D (1983), Acta Cryst. A39, 876-881'
_refine_ls_extinction_method none
_refine_ls_goodness_of_fit_ref 1.059
_refine_ls_hydrogen_treatment constr
_refine_ls_matrix_type full
_refine_ls_number_parameters 201
_refine_ls_number_reflns 2050
_refine_ls_number_restraints 1
_refine_ls_restrained_S_all 1.059
_refine_ls_R_factor_all 0.0325
_refine_ls_R_factor_gt 0.0305
_refine_ls_shift/su_max 0.000
_refine_ls_shift/su_mean 0.000
_refine_ls_structure_factor_coef Fsqd
_refine_ls_weighting_details 'calc w=1/[\s^2^(Fo^2^)+(0.0493P)^2^+0.0939P] where P=(Fo^2^+2Fc^2^)/3'
_refine_ls_weighting_scheme calc
_refine_ls_wR_factor_gt 0.0789
_refine_ls_wR_factor_ref 0.0803
_reflns_number_gt 1960
_reflns_number_total 2050
_reflns_threshold_expression >2sigma(I)
_cod_data_source_file c1pp05080j.txt
_cod_data_source_block gg0307s
_cod_depositor_comments
;
The following automatic conversions were performed:

'_symmetry_cell_setting' value 'Monoclinic' changed to 'monoclinic'
according to
/usr/data/users/saulius/automatic-downloads/retrospective/RSC/lib/dictionaries/cif_core.dic
dictionary named 'cif_core.dic' version 2.4.2 from 2011-04-26.

Automatic conversion script
Id: cif_fix_values 2281 2013-09-26 08:29:07Z andrius 
;
_cod_original_cell_volume 778.3(4)
_cod_original_sg_symbol_H-M 'P 21'
_cod_database_code 1515734

loop_
_symmetry_equiv_pos_as_xyz
'x, y, z'
'-x, y+1/2, -z'

loop_
_atom_site_label
_atom_site_type_symbol
_atom_site_fract_x
_atom_site_fract_y
_atom_site_fract_z
_atom_site_U_iso_or_equiv
_atom_site_adp_type
_atom_site_occupancy
_atom_site_symmetry_multiplicity
_atom_site_calc_flag
_atom_site_refinement_flags
O1 O 0.53312(14) 0.40134(16) 0.59127(10) 0.0291(3) Uani 1 1 d .
N1 N 0.81373(17) 0.3089(2) 0.95535(11) 0.0262(3) Uani 1 1 d .
N2 N 1.07527(16) 0.51927(19) 0.76221(11) 0.0259(3) Uani 1 1 d .
C1 C 0.64986(17) 0.4049(2) 0.67298(11) 0.0183(3) Uani 1 1 d .
C2 C 0.74671(17) 0.57143(18) 0.70875(11) 0.0166(3) Uani 1 1 d .
C3 C 0.68637(17) 0.64798(18) 0.80555(11) 0.0165(3) Uani 1 1 d .
C4 C 0.51550(18) 0.63684(19) 0.80559(12) 0.0198(3) Uani 1 1 d .
H4 H 0.4381 0.5776 0.7477 0.024 Uiso 1 1 calc R
C5 C 0.45851(19) 0.7125(2) 0.89055(13) 0.0234(3) Uani 1 1 d .
H5 H 0.3428 0.7027 0.8915 0.028 Uiso 1 1 calc R
C6 C 0.5704(2) 0.8022(2) 0.97374(13) 0.0253(3) Uani 1 1 d .
H6 H 0.5311 0.8550 1.0311 0.030 Uiso 1 1 calc R
C7 C 0.7401(2) 0.8149(2) 0.97315(13) 0.0250(3) Uani 1 1 d .
H7 H 0.8166 0.8767 1.0301 0.030 Uiso 1 1 calc R
C8 C 0.79841(19) 0.7376(2) 0.88967(12) 0.0206(3) Uani 1 1 d .
H8 H 0.9147 0.7458 0.8899 0.025 Uiso 1 1 calc R
C9 C 0.93180(18) 0.53909(19) 0.74205(11) 0.0182(3) Uani 1 1 d .
C10 C 0.7099(2) 0.6950(2) 0.60996(12) 0.0232(3) Uani 1 1 d .
H10A H 0.7718 0.7999 0.6330 0.035 Uiso 1 1 calc R
H10B H 0.5878 0.7182 0.5863 0.035 Uiso 1 1 calc R
H10C H 0.7466 0.6457 0.5476 0.035 Uiso 1 1 calc R
C11 C 0.70282(17) 0.24188(19) 0.74202(12) 0.0181(3) Uani 1 1 d .
C12 C 0.84242(18) 0.15393(19) 0.69896(13) 0.0195(3) Uani 1 1 d .
C13 C 0.8200(2) 0.1353(2) 0.58445(14) 0.0252(3) Uani 1 1 d .
H13 H 0.7222 0.1808 0.5340 0.030 Uiso 1 1 calc R
C14 C 0.9406(2) 0.0504(2) 0.54366(16) 0.0328(4) Uani 1 1 d .
H14 H 0.9251 0.0380 0.4654 0.039 Uiso 1 1 calc R
C15 C 1.0831(2) -0.0160(2) 0.61730(17) 0.0345(4) Uani 1 1 d .
H15 H 1.1655 -0.0739 0.5895 0.041 Uiso 1 1 calc R
C16 C 1.1060(2) 0.0018(2) 0.73122(17) 0.0316(4) Uani 1 1 d .
H16 H 1.2038 -0.0442 0.7815 0.038 Uiso 1 1 calc R
C17 C 0.98588(19) 0.0869(2) 0.77239(14) 0.0241(3) Uani 1 1 d .
H17 H 1.0019 0.0992 0.8507 0.029 Uiso 1 1 calc R
C18 C 0.76699(18) 0.28217(19) 0.86240(12) 0.0200(3) Uani 1 1 d .
C19 C 0.54654(19) 0.1260(2) 0.72725(15) 0.0255(3) Uani 1 1 d .
H19A H 0.5791 0.0241 0.7719 0.038 Uiso 1 1 calc R
H19B H 0.5042 0.0957 0.6483 0.038 Uiso 1 1 calc R
H19C H 0.4573 0.1848 0.7522 0.038 Uiso 1 1 calc R

loop_
_atom_site_aniso_label
_atom_site_aniso_U_11
_atom_site_aniso_U_22
_atom_site_aniso_U_33
_atom_site_aniso_U_23
_atom_site_aniso_U_13
_atom_site_aniso_U_12
O1 0.0314(6) 0.0214(5) 0.0260(6) -0.0033(5) -0.0077(4) 0.0013(5)
N1 0.0243(6) 0.0317(7) 0.0233(6) 0.0053(6) 0.0072(5) 0.0035(6)
N2 0.0229(6) 0.0268(7) 0.0290(7) 0.0013(6) 0.0082(5) -0.0016(6)
C1 0.0199(6) 0.0165(6) 0.0184(6) -0.0008(5) 0.0047(5) 0.0015(5)
C2 0.0170(6) 0.0165(6) 0.0158(6) 0.0004(5) 0.0035(5) 0.0004(5)
C3 0.0197(6) 0.0143(6) 0.0154(6) 0.0009(5) 0.0044(5) 0.0010(5)
C4 0.0186(6) 0.0180(7) 0.0221(7) -0.0005(6) 0.0042(5) -0.0007(5)
C5 0.0217(6) 0.0226(7) 0.0284(7) 0.0016(6) 0.0108(6) 0.0012(6)
C6 0.0324(8) 0.0231(7) 0.0229(7) -0.0009(6) 0.0116(6) 0.0027(7)
C7 0.0288(7) 0.0239(7) 0.0212(7) -0.0046(6) 0.0044(6) -0.0013(6)
C8 0.0204(7) 0.0203(7) 0.0206(7) -0.0011(6) 0.0044(5) -0.0017(6)
C9 0.0207(6) 0.0170(7) 0.0176(6) 0.0003(5) 0.0061(5) -0.0020(5)
C10 0.0310(8) 0.0191(7) 0.0201(7) 0.0045(5) 0.0078(6) 0.0022(6)
C11 0.0177(6) 0.0167(6) 0.0196(6) 0.0012(5) 0.0044(5) -0.0006(5)
C12 0.0201(6) 0.0129(6) 0.0274(7) 0.0011(5) 0.0094(5) -0.0014(5)
C13 0.0304(7) 0.0214(7) 0.0262(7) 0.0025(6) 0.0118(6) -0.0006(6)
C14 0.0433(9) 0.0266(9) 0.0365(9) -0.0020(7) 0.0247(8) -0.0025(7)
C15 0.0350(8) 0.0231(8) 0.0547(11) -0.0026(8) 0.0281(8) 0.0009(7)
C16 0.0241(7) 0.0219(8) 0.0505(10) 0.0034(7) 0.0128(7) 0.0035(6)
C17 0.0215(7) 0.0194(7) 0.0312(8) 0.0012(6) 0.0067(6) 0.0005(6)
C18 0.0177(6) 0.0194(7) 0.0236(7) 0.0046(5) 0.0067(5) 0.0009(5)
C19 0.0216(7) 0.0217(8) 0.0336(8) -0.0003(6) 0.0079(6) -0.0050(6)

loop_
_atom_type_symbol
_atom_type_description
_atom_type_scat_dispersion_real
_atom_type_scat_dispersion_imag
_atom_type_scat_source
C C 0.0033 0.0000 'International Tables Vol C Tables 4.2.6.8 and 6.1.1.4'
H H 0.0000 0.0000 'International Tables Vol C Tables 4.2.6.8 and 6.1.1.4'
N N 0.0061 0.0000 'International Tables Vol C Tables 4.2.6.8 and 6.1.1.4'
O O 0.0106 0.0000 'International Tables Vol C Tables 4.2.6.8 and 6.1.1.4'

loop_
_geom_angle_atom_site_label_1
_geom_angle_atom_site_label_2
_geom_angle_atom_site_label_3
_geom_angle
O1 C1 C2 119.81(14)
O1 C1 C11 119.54(14)
C2 C1 C11 120.65(11)
C9 C2 C3 111.10(11)
C9 C2 C10 108.00(11)
C3 C2 C10 109.32(12)
C9 C2 C1 109.76(12)
C3 C2 C1 108.76(11)
C10 C2 C1 109.88(11)
C8 C3 C4 119.63(13)
C8 C3 C2 120.53(12)
C4 C3 C2 119.71(12)
C5 C4 C3 119.99(14)
C5 C4 H4 120.0
C3 C4 H4 120.0
C6 C5 C4 120.11(14)
C6 C5 H5 119.9
C4 C5 H5 119.9
C5 C6 C7 119.95(14)
C5 C6 H6 120.0
C7 C6 H6 120.0
C6 C7 C8 120.26(14)
C6 C7 H7 119.9
C8 C7 H7 119.9
C7 C8 C3 120.05(14)
C7 C8 H8 120.0
C3 C8 H8 120.0
N2 C9 C2 175.92(15)
C2 C10 H10A 109.5
C2 C10 H10B 109.5
H10A C10 H10B 109.5
C2 C10 H10C 109.5
H10A C10 H10C 109.5
H10B C10 H10C 109.5
C18 C11 C12 110.21(12)
C18 C11 C19 108.35(12)
C12 C11 C19 110.26(13)
C18 C11 C1 110.40(12)
C12 C11 C1 108.31(11)
C19 C11 C1 109.30(12)
C13 C12 C17 119.59(14)
C13 C12 C11 119.09(13)
C17 C12 C11 121.26(14)
C12 C13 C14 120.21(16)
C12 C13 H13 119.9
C14 C13 H13 119.9
C15 C14 C13 119.87(16)
C15 C14 H14 120.1
C13 C14 H14 120.1
C16 C15 C14 120.20(15)
C16 C15 H15 119.9
C14 C15 H15 119.9
C15 C16 C17 120.14(16)
C15 C16 H16 119.9
C17 C16 H16 119.9
C12 C17 C16 120.00(16)
C12 C17 H17 120.0
C16 C17 H17 120.0
N1 C18 C11 177.97(16)
C11 C19 H19A 109.5
C11 C19 H19B 109.5
H19A C19 H19B 109.5
C11 C19 H19C 109.5
H19A C19 H19C 109.5
H19B C19 H19C 109.5

loop_
_geom_bond_atom_site_label_1
_geom_bond_atom_site_label_2
_geom_bond_distance
O1 C1 1.1982(18)
N1 C18 1.136(2)
N2 C9 1.142(2)
C1 C2 1.550(2)
C1 C11 1.554(2)
C2 C9 1.4810(19)
C2 C3 1.5356(19)
C2 C10 1.540(2)
C3 C8 1.393(2)
C3 C4 1.3961(19)
C4 C5 1.393(2)
C4 H4 0.9500
C5 C6 1.386(2)
C5 H5 0.9500
C6 C7 1.389(2)
C6 H6 0.9500
C7 C8 1.389(2)
C7 H7 0.9500
C8 H8 0.9500
C10 H10A 0.9800
C10 H10B 0.9800
C10 H10C 0.9800
C11 C18 1.483(2)
C11 C12 1.544(2)
C11 C19 1.546(2)
C12 C13 1.391(2)
C12 C17 1.391(2)
C13 C14 1.392(2)
C13 H13 0.9500
C14 C15 1.385(3)
C14 H14 0.9500
C15 C16 1.383(3)
C15 H15 0.9500
C16 C17 1.392(2)
C16 H16 0.9500
C17 H17 0.9500
C19 H19A 0.9800
C19 H19B 0.9800
C19 H19C 0.9800

loop_
_geom_torsion_atom_site_label_1
_geom_torsion_atom_site_label_2
_geom_torsion_atom_site_label_3
_geom_torsion_atom_site_label_4
_geom_torsion
O1 C1 C2 C9 -136.66(15)
C11 C1 C2 C9 43.23(17)
O1 C1 C2 C3 101.60(16)
C11 C1 C2 C3 -78.51(15)
O1 C1 C2 C10 -18.03(19)
C11 C1 C2 C10 161.86(12)
C9 C2 C3 C8 25.23(18)
C10 C2 C3 C8 -93.87(16)
C1 C2 C3 C8 146.15(13)
C9 C2 C3 C4 -158.84(13)
C10 C2 C3 C4 82.05(16)
C1 C2 C3 C4 -37.92(17)
C8 C3 C4 C5 -1.2(2)
C2 C3 C4 C5 -177.11(13)
C3 C4 C5 C6 1.5(2)
C4 C5 C6 C7 -0.8(2)
C5 C6 C7 C8 -0.2(2)
C6 C7 C8 C3 0.5(2)
C4 C3 C8 C7 0.2(2)
C2 C3 C8 C7 176.09(14)
O1 C1 C11 C18 -146.61(15)
C2 C1 C11 C18 33.50(17)
O1 C1 C11 C12 92.64(17)
C2 C1 C11 C12 -87.26(15)
O1 C1 C11 C19 -27.52(19)
C2 C1 C11 C19 152.59(12)
C18 C11 C12 C13 -167.47(14)
C19 C11 C12 C13 72.96(17)
C1 C11 C12 C13 -46.60(18)
C18 C11 C12 C17 15.4(2)
C19 C11 C12 C17 -104.21(16)
C1 C11 C12 C17 136.23(14)
C17 C12 C13 C14 -0.1(2)
C11 C12 C13 C14 -177.32(14)
C12 C13 C14 C15 0.1(3)
C13 C14 C15 C16 0.0(3)
C14 C15 C16 C17 -0.2(3)
C13 C12 C17 C16 0.0(2)
C11 C12 C17 C16 177.15(14)
C15 C16 C17 C12 0.1(3)
